data_7220796
loop_
_publ_author_name
'Chen, Lijuan'
'Cao, Jing'
'Li, Xinghua'
'Ma, Xing'
'Luo, Jie'
'Zhao, Junwei'

_publ_section_title
;
 The first purely inorganic polyoxotungstates constructed from dimeric
 tungstoantimonate-based iron--rare-earth heterometallic fragments
;
_journal_issue 27
_journal_name_full CrystEngComm
_journal_page_first 5002
_journal_paper_doi 10.1039/C5CE00633C
_journal_volume 17
_journal_year 2015
_chemical_formula_sum 'Fe4 H92 O112 Sb2 Tb2 W18'
_chemical_formula_weight 5978.78
_chemical_name_systematic
; 
 ? 
;
_space_group_IT_number 2
_symmetry_cell_setting triclinic
_symmetry_space_group_name_Hall '-P 1'
_symmetry_space_group_name_H-M 'P -1'
_atom_sites_solution_hydrogens notdet
_atom_sites_solution_primary direct
_atom_sites_solution_secondary difmap
_audit_creation_method SHELXL-97
_cell_angle_alpha 75.3150(10)
_cell_angle_beta 74.3990(10)
_cell_angle_gamma 76.0750(10)
_cell_formula_units_Z 1
_cell_length_a 12.7304(5)
_cell_length_b 13.0108(5)
_cell_length_c 15.9909(6)
_cell_measurement_reflns_used 8447
_cell_measurement_temperature 296(2)
_cell_measurement_theta_max 25.00
_cell_measurement_theta_min 1.85
_cell_volume 2425.05(16)
_computing_cell_refinement 'Bruker XSCANS'
_computing_data_collection 'Bruker XSCANS'
_computing_data_reduction 'Bruker SHELXTL'
_computing_molecular_graphics 'Bruker SHELXTL'
_computing_publication_material 'Bruker SHELXTL'
_computing_structure_refinement 'SHELXL-97 (Sheldrick, 1997)'
_computing_structure_solution 'SHELXS-97 (Sheldrick, 1990)'
_diffrn_ambient_temperature 296(2)
_diffrn_detector_area_resol_mean none
_diffrn_measured_fraction_theta_full 0.989
_diffrn_measured_fraction_theta_max 0.989
_diffrn_measurement_device_type 'Bruker P4'
_diffrn_measurement_method '\w scans'
_diffrn_radiation_monochromator graphite
_diffrn_radiation_source 'fine-focus sealed tube'
_diffrn_radiation_type MoK\a
_diffrn_radiation_wavelength 0.71073
_diffrn_reflns_av_R_equivalents 0.0358
_diffrn_reflns_av_sigmaI/netI 0.0619
_diffrn_reflns_limit_h_max 15
_diffrn_reflns_limit_h_min -15
_diffrn_reflns_limit_k_max 15
_diffrn_reflns_limit_k_min -10
_diffrn_reflns_limit_l_max 18
_diffrn_reflns_limit_l_min -19
_diffrn_reflns_number 12450
_diffrn_reflns_theta_full 25.00
_diffrn_reflns_theta_max 25.00
_diffrn_reflns_theta_min 1.91
_diffrn_standards_decay_% none
_diffrn_standards_interval_count none
_diffrn_standards_interval_time none
_diffrn_standards_number none
_exptl_absorpt_coefficient_mu 23.938
_exptl_absorpt_correction_T_max 0.0924
_exptl_absorpt_correction_T_min 0.0307
_exptl_absorpt_correction_type multi-scan
_exptl_absorpt_process_details SADABS
_exptl_crystal_colour 'green yellow'
_exptl_crystal_density_diffrn 4.094
_exptl_crystal_density_method 'not measured'
_exptl_crystal_description 'cubic block'
_exptl_crystal_F_000 2656
_exptl_crystal_size_max 0.48
_exptl_crystal_size_mid 0.23
_exptl_crystal_size_min 0.19
_refine_diff_density_max 3.135
_refine_diff_density_min -2.751
_refine_diff_density_rms 0.391
_refine_ls_extinction_method none
_refine_ls_goodness_of_fit_ref 1.043
_refine_ls_hydrogen_treatment noref
_refine_ls_matrix_type full
_refine_ls_number_parameters 604
_refine_ls_number_reflns 8447
_refine_ls_number_restraints 36
_refine_ls_restrained_S_all 1.041
_refine_ls_R_factor_all 0.0399
_refine_ls_R_factor_gt 0.0365
_refine_ls_shift/su_max 0.002
_refine_ls_shift/su_mean 0.000
_refine_ls_structure_factor_coef Fsqd
_refine_ls_weighting_details 'calc w=1/[\s^2^(Fo^2^)+(0.0388P)^2^+18.7324P] where P=(Fo^2^+2Fc^2^)/3'
_refine_ls_weighting_scheme calc
_refine_ls_wR_factor_gt 0.0923
_refine_ls_wR_factor_ref 0.0942
_reflns_number_gt 7757
_reflns_number_total 8447
_reflns_threshold_expression >2sigma(I)
_cod_data_source_file c5ce00633c1.cif
_cod_data_source_block 2-Tb
_cod_depositor_comments
;
The following automatic conversions were performed:

'_symmetry_cell_setting' value 'Triclinic' changed to 'triclinic'
according to
/usr/data/users/saulius/crontab/automatic-downloads/rss-feeds/RSC/lib/dictionaries/cif_core.dic
dictionary named 'cif_core.dic' version 2.4.2 from 2011-04-26.

Automatic conversion script
Id: cif_fix_values 3271 2015-04-21 07:52:19Z andrius 

 Adding full bibliography for 7220795--7220799.cif.
;
_cod_original_sg_symbol_H-M P-1
_cod_original_formula_sum ' Fe4 H92 O112 Sb2 Tb2 W18'
_cod_database_code 7220796

loop_
_symmetry_equiv_pos_as_xyz
'x, y, z'
'-x, -y, -z'

loop_
_atom_site_label
_atom_site_type_symbol
_atom_site_fract_x
_atom_site_fract_y
_atom_site_fract_z
_atom_site_U_iso_or_equiv
_atom_site_adp_type
_atom_site_occupancy
_atom_site_symmetry_multiplicity
_atom_site_calc_flag
_atom_site_refinement_flags
W1 W 0.16317(4) 0.34100(3) 0.37516(3) 0.00984(11) Uani 1 1 d .
W2 W 0.10011(13) 0.12848(12) 0.53917(11) 0.0062(2) Uani 0.97 1 d PU
W2' W 0.087(5) 0.136(5) 0.530(4) 0.010(12) Uiso 0.03 1 d P
W3 W 0.36408(15) 0.13244(15) 0.42263(12) 0.0083(3) Uani 0.97 1 d P
W3' W 0.352(6) 0.129(7) 0.419(5) 0.03(2) Uiso 0.03 1 d P
W4 W 0.38652(11) -0.12282(12) 0.35331(9) 0.0082(2) Uani 0.97 1 d P
W4' W 0.392(5) -0.104(4) 0.350(4) 0.011(11) Uiso 0.03 1 d P
W5 W 0.44651(3) 0.08815(3) 0.19468(3) 0.01020(11) Uani 1 1 d .
W6 W 0.30166(3) -0.08008(3) 0.16565(3) 0.00967(11) Uani 1 1 d .
W7 W 0.07454(4) 0.15024(3) 0.11626(3) 0.00974(11) Uani 1 1 d .
W8 W 0.22101(4) 0.31871(3) 0.14154(3) 0.01046(11) Uani 1 1 d .
W9 W -0.03850(3) 0.31993(3) 0.25502(3) 0.00883(11) Uani 1 1 d .
Sb1 Sb 0.13513(5) 0.06731(5) 0.33228(4) 0.00528(14) Uani 1 1 d .
Tb1 Tb -0.32182(5) 0.54589(5) 0.23712(4) 0.02157(14) Uani 1 1 d .
Fe1 Fe -0.02526(13) 0.11344(12) 0.78007(10) 0.0105(3) Uani 1 1 d .
Fe2 Fe -0.16306(12) 0.16697(12) 0.46251(9) 0.0083(3) Uani 1 1 d .
O1W O -0.0496(8) 0.2805(7) 0.7623(6) 0.029(2) Uani 1 1 d .
O2W O -0.0812(7) 0.1218(7) 0.9142(5) 0.0235(19) Uani 1 1 d .
O3W O 0.1251(7) 0.1024(8) 0.8083(5) 0.026(2) Uani 1 1 d .
O4W O -0.1948(9) 0.3296(7) 0.4708(6) 0.032(2) Uani 1 1 d .
O5W O -0.3068(7) 0.1893(7) 0.4120(5) 0.0219(18) Uani 1 1 d .
O6W O -0.5225(11) 0.5646(10) 0.2883(13) 0.091(6) Uani 1 1 d .
O7W O -0.4039(10) 0.7231(9) 0.1913(8) 0.058(3) Uani 1 1 d .
O8W O -0.2515(10) 0.6444(9) 0.3045(8) 0.055(3) Uani 1 1 d .
O9W O -0.1864(9) 0.6205(10) 0.1133(8) 0.057(3) Uani 1 1 d .
O10W O -0.3672(12) 0.4784(10) 0.3987(8) 0.063(4) Uani 1 1 d .
O11W O -0.3565(10) 0.3679(9) 0.2611(10) 0.065(4) Uani 1 1 d .
O12W O -0.3720(15) 0.5283(14) 0.1080(12) 0.093(5) Uiso 1 1 d .
O13W O 0.3007(8) 0.1384(10) 0.6872(7) 0.044(3) Uani 1 1 d .
O14W O 0.0767(10) 0.4064(9) 0.6202(7) 0.046(3) Uani 1 1 d .
O15W O 0.4271(9) 0.3922(8) 0.4749(7) 0.038(2) Uani 1 1 d .
O16W O 0.7573(11) 0.1254(13) 0.2550(9) 0.071(4) Uani 1 1 d .
O17W O 0.2409(10) 0.6550(8) 0.3584(7) 0.043(3) Uani 1 1 d .
O18W O 0.4750(13) 0.3637(13) 0.1947(10) 0.079(5) Uani 1 1 d .
O19W O 0.342(2) 0.575(2) 0.1608(17) 0.146(8) Uiso 1 1 d .
O20W O 0.7788(8) 0.0232(8) 0.0603(6) 0.035(2) Uani 1 1 d .
O21W O 0.205(2) 0.668(2) -0.0459(19) 0.165(10) Uiso 1 1 d .
O22W O 0.0387(13) 0.6177(10) 0.1152(10) 0.074(4) Uani 1 1 d .
O23W O 0.6372(9) 0.8826(8) 0.0530(6) 0.042(3) Uani 1 1 d .
O1 O 0.1499(7) 0.4764(6) 0.3766(6) 0.0189(18) Uani 1 1 d .
O2 O 0.2350(6) 0.3368(6) 0.2525(5) 0.0133(16) Uani 1 1 d .
O3 O 0.1868(6) 0.1531(5) 0.3964(5) 0.0087(15) Uani 1 1 d .
O4 O 0.3083(6) 0.2894(6) 0.3982(5) 0.0126(16) Uani 1 1 d .
O5 O 0.0277(6) 0.3464(5) 0.3411(5) 0.0096(15) Uani 1 1 d .
O6 O 0.1002(6) 0.2896(5) 0.4957(4) 0.0104(15) Uani 1 1 d .
O7 O -0.0257(6) 0.1514(6) 0.5012(5) 0.0137(16) Uani 1 1 d .
O8 O 0.0526(6) 0.1345(6) 0.6522(5) 0.0127(16) Uani 1 1 d .
O9 O 0.1345(6) -0.0127(6) 0.5428(5) 0.0136(16) Uani 1 1 d .
O10 O 0.2628(6) 0.1254(6) 0.5324(5) 0.0105(15) Uani 1 1 d .
O11 O 0.4827(7) 0.1368(6) 0.4510(5) 0.0184(17) Uani 1 1 d .
O12 O 0.4125(6) 0.1536(6) 0.2931(5) 0.0151(16) Uiso 1 1 d .
O13 O 0.3775(6) -0.0144(6) 0.4217(5) 0.0128(16) Uani 1 1 d .
O14 O 0.4730(6) -0.2300(6) 0.4022(6) 0.0189(18) Uani 1 1 d .
O15 O 0.2901(6) 0.0163(6) 0.2692(4) 0.0101(15) Uani 1 1 d .
O16 O 0.3820(6) -0.1767(6) 0.2525(5) 0.0108(15) Uani 1 1 d U
O17 O 0.2483(6) -0.1421(6) 0.4165(5) 0.0132(16) Uani 1 1 d .
O18 O 0.4986(6) -0.0427(6) 0.2701(5) 0.0102(15) Uani 1 1 d U
O19 O 0.5718(7) 0.1247(7) 0.1365(5) 0.0228(19) Uani 1 1 d .
O20 O 0.3472(6) 0.2059(6) 0.1402(5) 0.0126(16) Uani 1 1 d .
O21 O 0.4272(6) -0.0014(6) 0.1223(5) 0.0110(15) Uani 1 1 d U
O22 O 0.1718(7) -0.1247(6) 0.2339(5) 0.0165(17) Uani 1 1 d .
O23 O 0.3411(7) -0.1567(6) 0.0865(5) 0.0213(18) Uani 1 1 d .
O24 O 0.2117(6) 0.0464(6) 0.1108(5) 0.0120(16) Uani 1 1 d .
O25 O 0.1173(6) 0.1926(5) 0.2305(4) 0.0083(15) Uani 1 1 d U
O26 O 0.0069(7) 0.0449(6) 0.1967(5) 0.0161(17) Uani 1 1 d .
O27 O -0.0456(6) 0.2640(6) 0.1554(5) 0.0140(16) Uani 1 1 d .
O28 O 0.0410(7) 0.1486(6) 0.0192(5) 0.0192(17) Uiso 1 1 d .
O29 O 0.1715(6) 0.2593(6) 0.0635(5) 0.0149(16) Uani 1 1 d .
O30 O 0.2814(7) 0.4207(6) 0.0694(5) 0.0189(18) Uani 1 1 d .
O31 O 0.0715(6) 0.3990(6) 0.1687(5) 0.0129(16) Uani 1 1 d .
O32 O -0.0935(6) 0.2116(6) 0.3369(5) 0.0131(16) Uiso 1 1 d .
O33 O -0.1525(7) 0.4259(6) 0.2549(5) 0.0190(17) Uani 1 1 d .

loop_
_atom_site_aniso_label
_atom_site_aniso_U_11
_atom_site_aniso_U_22
_atom_site_aniso_U_33
_atom_site_aniso_U_23
_atom_site_aniso_U_13
_atom_site_aniso_U_12
W1 0.0103(2) 0.0067(2) 0.0115(2) 0.00012(16) -0.00174(17) -0.00238(16)
W2 0.0035(5) 0.0083(4) 0.0058(5) -0.0007(3) 0.0006(4) -0.0016(3)
W3 0.0017(4) 0.0129(5) 0.0102(5) -0.0023(2) -0.0005(3) -0.0021(3)
W4 0.0029(4) 0.0090(5) 0.0093(4) -0.0002(4) 0.0008(2) 0.0011(4)
W5 0.0031(2) 0.0143(2) 0.0092(2) -0.00023(16) 0.00301(17) -0.00130(16)
W6 0.0048(2) 0.0136(2) 0.0088(2) -0.00413(16) 0.00092(17) 0.00079(17)
W7 0.0074(2) 0.0131(2) 0.0071(2) -0.00081(16) -0.00115(17) -0.00080(17)
W8 0.0062(2) 0.0122(2) 0.0088(2) 0.00306(16) 0.00126(17) -0.00281(17)
W9 0.0039(2) 0.0081(2) 0.0101(2) 0.00127(16) 0.00053(16) 0.00142(16)
Sb1 0.0018(3) 0.0064(3) 0.0056(3) -0.0002(2) 0.0014(3) -0.0006(2)
Tb1 0.0171(3) 0.0171(3) 0.0252(3) -0.0023(2) -0.0041(2) 0.0041(2)
Fe1 0.0078(8) 0.0137(8) 0.0093(8) -0.0020(6) 0.0007(6) -0.0039(6)
Fe2 0.0041(7) 0.0110(7) 0.0071(7) -0.0001(6) 0.0013(6) -0.0012(6)
O1W 0.032(6) 0.022(5) 0.032(5) -0.005(4) -0.006(4) -0.005(4)
O2W 0.024(5) 0.039(5) 0.014(4) -0.012(4) -0.001(4) -0.014(4)
O3W 0.016(5) 0.050(6) 0.016(4) -0.001(4) -0.006(4) -0.015(4)
O4W 0.058(7) 0.014(4) 0.018(5) -0.005(3) -0.002(4) -0.001(4)
O5W 0.011(4) 0.032(5) 0.019(4) -0.002(4) -0.002(3) -0.002(4)
O6W 0.033(8) 0.039(7) 0.169(17) -0.014(9) 0.014(9) 0.000(6)
O7W 0.038(7) 0.044(7) 0.055(8) 0.022(5) 0.011(6) 0.005(5)
O8W 0.060(8) 0.051(7) 0.071(9) -0.026(6) -0.038(7) -0.003(6)
O9W 0.028(6) 0.078(9) 0.040(7) 0.016(6) -0.002(5) -0.001(6)
O10W 0.085(10) 0.050(7) 0.041(7) 0.002(5) 0.001(7) -0.020(7)
O11W 0.046(8) 0.036(7) 0.117(12) 0.004(7) -0.042(8) -0.009(5)
O13W 0.019(5) 0.088(9) 0.028(6) -0.023(5) 0.003(4) -0.014(5)
O14W 0.060(8) 0.047(7) 0.030(6) -0.019(5) -0.013(5) 0.007(5)
O15W 0.041(6) 0.029(5) 0.048(6) -0.011(5) -0.009(5) -0.009(5)
O16W 0.056(9) 0.112(12) 0.056(8) -0.045(8) 0.007(7) -0.026(8)
O17W 0.067(8) 0.039(6) 0.032(6) -0.006(4) -0.003(5) -0.035(6)
O18W 0.079(11) 0.102(12) 0.068(9) 0.003(8) -0.014(8) -0.066(9)
O20W 0.021(5) 0.054(6) 0.022(5) -0.001(4) -0.005(4) 0.003(4)
O22W 0.102(12) 0.041(7) 0.075(10) -0.018(7) -0.018(9) -0.006(7)
O23W 0.041(7) 0.041(6) 0.024(5) 0.009(4) 0.009(5) -0.003(5)
O1 0.014(4) 0.008(4) 0.035(5) -0.002(3) -0.008(4) -0.004(3)
O2 0.009(4) 0.015(4) 0.011(4) 0.002(3) -0.001(3) 0.000(3)
O3 0.004(4) 0.007(3) 0.013(4) 0.002(3) -0.004(3) -0.002(3)
O4 0.010(4) 0.007(4) 0.023(4) -0.004(3) -0.003(3) -0.002(3)
O5 0.004(4) 0.011(4) 0.011(4) 0.001(3) 0.001(3) -0.002(3)
O6 0.015(4) 0.008(3) 0.005(4) -0.003(3) 0.002(3) 0.001(3)
O7 0.007(4) 0.019(4) 0.013(4) 0.003(3) -0.001(3) -0.005(3)
O8 0.012(4) 0.013(4) 0.007(4) -0.002(3) 0.005(3) 0.002(3)
O9 0.013(4) 0.008(4) 0.020(4) 0.000(3) -0.002(3) -0.007(3)
O10 0.004(4) 0.013(4) 0.015(4) -0.003(3) -0.006(3) 0.003(3)
O11 0.009(4) 0.026(4) 0.022(4) 0.000(3) -0.007(3) -0.005(3)
O13 0.011(4) 0.011(4) 0.010(4) 0.004(3) 0.000(3) -0.001(3)
O14 0.008(4) 0.017(4) 0.032(5) -0.007(3) -0.006(4) 0.003(3)
O15 0.008(4) 0.017(4) 0.004(3) -0.005(3) 0.001(3) -0.001(3)
O16 0.003(3) 0.015(4) 0.013(4) -0.007(3) -0.001(3) 0.004(3)
O17 0.009(4) 0.024(4) 0.007(4) 0.001(3) 0.002(3) -0.011(3)
O18 0.0098(17) 0.0099(17) 0.0099(17) -0.0019(10) -0.0020(10) -0.0004(10)
O19 0.014(4) 0.030(5) 0.018(4) -0.001(4) 0.005(3) -0.005(4)
O20 0.013(4) 0.012(4) 0.010(4) -0.002(3) 0.004(3) -0.004(3)
O21 0.0106(18) 0.0110(17) 0.0107(17) -0.0020(10) -0.0016(10) -0.0018(10)
O22 0.016(4) 0.020(4) 0.015(4) -0.003(3) -0.004(3) -0.009(3)
O23 0.025(5) 0.021(4) 0.015(4) -0.010(3) 0.001(4) 0.002(4)
O24 0.007(4) 0.019(4) 0.010(4) -0.001(3) -0.001(3) -0.005(3)
O25 0.010(3) 0.009(3) 0.004(3) 0.004(2) -0.001(3) -0.004(3)
O26 0.017(4) 0.015(4) 0.012(4) -0.006(3) 0.004(3) -0.001(3)
O27 0.007(4) 0.019(4) 0.016(4) -0.004(3) -0.002(3) -0.001(3)
O29 0.007(4) 0.019(4) 0.010(4) 0.006(3) 0.002(3) -0.001(3)
O30 0.017(4) 0.019(4) 0.015(4) 0.006(3) 0.002(3) -0.010(3)
O31 0.006(4) 0.011(4) 0.018(4) 0.001(3) -0.002(3) 0.002(3)
O33 0.019(5) 0.017(4) 0.016(4) 0.000(3) -0.001(3) 0.000(3)

loop_
_atom_type_symbol
_atom_type_description
_atom_type_scat_dispersion_real
_atom_type_scat_dispersion_imag
_atom_type_scat_source
H H 0.0000 0.0000 'International Tables Vol C Tables 4.2.6.8 and 6.1.1.4'
Fe Fe 0.3463 0.8444 'International Tables Vol C Tables 4.2.6.8 and 6.1.1.4'
O O 0.0106 0.0060 'International Tables Vol C Tables 4.2.6.8 and 6.1.1.4'
Sb Sb -0.5866 1.5461 'International Tables Vol C Tables 4.2.6.8 and 6.1.1.4'
W W -0.8490 6.8722 'International Tables Vol C Tables 4.2.6.8 and 6.1.1.4'
Tb Tb -0.1723 4.1537 'International Tables Vol C Tables 4.2.6.8 and 6.1.1.4'

loop_
_geom_angle_atom_site_label_1
_geom_angle_atom_site_label_2
_geom_angle_atom_site_label_3
_geom_angle
_geom_angle_site_symmetry_1
_geom_angle_site_symmetry_3
O1 W1 O6 99.6(4) . .
O1 W1 O4 99.1(3) . .
O6 W1 O4 90.1(3) . .
O1 W1 O5 99.6(3) . .
O6 W1 O5 91.6(3) . .
O4 W1 O5 160.7(3) . .
O1 W1 O2 101.8(4) . .
O6 W1 O2 158.6(3) . .
O4 W1 O2 85.7(3) . .
O5 W1 O2 85.8(3) . .
O1 W1 O3 170.6(3) . .
O6 W1 O3 72.9(3) . .
O4 W1 O3 75.7(3) . .
O5 W1 O3 86.4(3) . .
O2 W1 O3 85.8(3) . .
O8 W2 O9 102.3(3) . .
O8 W2 O7 103.4(4) . .
O9 W2 O7 96.4(4) . .
O8 W2 O6 95.4(3) . .
O9 W2 O6 160.4(3) . .
O7 W2 O6 87.5(3) . .
O8 W2 O10 96.4(3) . .
O9 W2 O10 88.0(3) . .
O7 W2 O10 158.2(3) . .
O6 W2 O10 81.7(3) . .
O8 W2 O3 164.5(3) . .
O9 W2 O3 88.2(3) . .
O7 W2 O3 86.4(3) . .
O6 W2 O3 72.8(3) . .
O10 W2 O3 72.3(3) . .
O7 W2' O9 101(3) . .
O7 W2' O8 107(4) . .
O9 W2' O8 95(3) . .
O7 W2' O6 96(3) . .
O9 W2' O6 157(4) . .
O8 W2' O6 94(3) . .
O7 W2' O3 95(3) . .
O9 W2' O3 88(3) . .
O8 W2' O3 156(3) . .
O6 W2' O3 76(2) . .
O7 W2' O10 165(4) . .
O9 W2' O10 81(2) . .
O8 W2' O10 87(2) . .
O6 W2' O10 79(2) . .
O3 W2' O10 70.3(19) . .
O11 W3 O10 101.5(4) . .
O11 W3 O13 103.6(4) . .
O10 W3 O13 94.0(3) . .
O11 W3 O12 101.1(4) . .
O10 W3 O12 156.6(3) . .
O13 W3 O12 86.2(3) . .
O11 W3 O4 97.1(4) . .
O10 W3 O4 87.8(3) . .
O13 W3 O4 158.3(3) . .
O12 W3 O4 83.7(3) . .
O11 W3 O3 169.6(3) . .
O10 W3 O3 72.4(3) . .
O13 W3 O3 85.5(3) . .
O12 W3 O3 84.3(3) . .
O4 W3 O3 74.5(3) . .
O13 W3' O10 97(4) . .
O13 W3' O11 99(4) . .
O10 W3' O11 95(4) . .
O13 W3' O12 89(4) . .
O10 W3' O12 166(5) . .
O11 W3' O12 96(3) . .
O13 W3' O4 169(5) . .
O10 W3' O4 88(3) . .
O11 W3' O4 90(3) . .
O12 W3' O4 84(3) . .
O13 W3' O3 93(3) . .
O10 W3' O3 77(3) . .
O11 W3' O3 167(5) . .
O12 W3' O3 90(3) . .
O4 W3' O3 78(3) . .
O14 W4 O17 104.0(4) . .
O14 W4 O16 99.9(3) . .
O17 W4 O16 96.2(3) . .
O14 W4 O13 100.9(3) . .
O17 W4 O13 88.3(3) . .
O16 W4 O13 157.0(3) . .
O14 W4 O18 99.2(3) . .
O17 W4 O18 156.0(3) . .
O16 W4 O18 85.7(3) . .
O13 W4 O18 81.3(3) . .
O14 W4 O15 171.5(3) . .
O17 W4 O15 83.0(3) . .
O16 W4 O15 74.1(3) . .
O13 W4 O15 84.1(3) . .
O18 W4 O15 74.6(3) . .
O13 W4' O18 92(2) . .
O13 W4' O14 103(3) . .
O18 W4' O14 101(3) . .
O13 W4' O17 89(2) . .
O18 W4' O17 164(3) . .
O14 W4' O17 94(2) . .
O13 W4' O16 166(3) . .
O18 W4' O16 87(2) . .
O14 W4' O16 91(2) . .
O17 W4' O16 88.0(19) . .
O13 W4' O15 92(2) . .
O18 W4' O15 81.2(19) . .
O14 W4' O15 165(3) . .
O17 W4' O15 83(2) . .
O16 W4' O15 74.3(18) . .
O13 W4' W5 86.5(16) . .
O18 W4' W5 34.0(10) . .
O14 W4' W5 135(3) . .
O17 W4' W5 130(2) . .
O16 W4' W5 84.9(17) . .
O15 W4' W5 47.9(10) . .
O19 W5 O12 102.5(4) . .
O19 W5 O18 99.7(4) . .
O12 W5 O18 86.8(3) . .
O19 W5 O20 99.7(4) . .
O12 W5 O20 89.2(3) . .
O18 W5 O20 160.6(3) . .
O19 W5 O21 101.2(4) . .
O12 W5 O21 156.3(3) . .
O18 W5 O21 86.9(3) . .
O20 W5 O21 89.1(3) . .
O19 W5 O15 172.3(3) . .
O12 W5 O15 82.9(3) . .
O18 W5 O15 75.0(3) . .
O20 W5 O15 85.7(3) . .
O21 W5 O15 73.3(3) . .
O19 W5 W4' 131.1(11) . .
O12 W5 W4' 78.6(10) . .
O18 W5 W4' 31.5(11) . .
O20 W5 W4' 129.2(11) . .
O21 W5 W4' 84.2(9) . .
O15 W5 W4' 44.2(11) . .
O23 W6 O22 102.6(4) . .
O23 W6 O24 101.7(3) . .
O22 W6 O24 88.0(3) . .
O23 W6 O16 98.6(3) . .
O22 W6 O16 89.3(3) . .
O24 W6 O16 159.6(3) . .
O23 W6 O21 96.7(4) . .
O22 W6 O21 160.8(3) . .
O24 W6 O21 88.0(3) . .
O16 W6 O21 87.9(3) . .
O23 W6 O15 167.3(3) . .
O22 W6 O15 87.7(3) . .
O24 W6 O15 85.9(3) . .
O16 W6 O15 73.8(3) . .
O21 W6 O15 73.3(3) . .
O28 W7 O26 103.0(4) . .
O28 W7 O24 101.1(3) . .
O26 W7 O24 87.5(3) . .
O28 W7 O27 98.8(3) . .
O26 W7 O27 91.9(3) . .
O24 W7 O27 159.8(3) . .
O28 W7 O29 96.2(3) . .
O26 W7 O29 160.3(3) . .
O24 W7 O29 84.9(3) . .
O27 W7 O29 89.0(3) . .
O28 W7 O25 167.1(3) . .
O26 W7 O25 88.0(3) . .
O24 W7 O25 86.0(3) . .
O27 W7 O25 73.8(3) . .
O29 W7 O25 73.4(3) . .
O30 W8 O20 99.4(4) . .
O30 W8 O2 101.6(3) . .
O20 W8 O2 89.4(3) . .
O30 W8 O29 101.8(3) . .
O20 W8 O29 89.9(3) . .
O2 W8 O29 156.4(3) . .
O30 W8 O31 98.2(4) . .
O20 W8 O31 162.4(3) . .
O2 W8 O31 86.6(3) . .
O29 W8 O31 87.0(3) . .
O30 W8 O25 171.7(3) . .
O20 W8 O25 87.5(3) . .
O2 W8 O25 82.9(3) . .
O29 W8 O25 73.4(3) . .
O31 W8 O25 75.0(3) . .
O33 W9 O32 103.3(4) . .
O33 W9 O5 101.1(3) . .
O32 W9 O5 89.3(3) . .
O33 W9 O27 99.9(3) . .
O32 W9 O27 94.1(3) . .
O5 W9 O27 157.4(3) . .
O33 W9 O31 97.5(3) . .
O32 W9 O31 158.9(3) . .
O5 W9 O31 83.9(3) . .
O27 W9 O31 85.0(3) . .
O33 W9 O25 170.4(3) . .
O32 W9 O25 84.3(3) . .
O5 W9 O25 84.5(3) . .
O27 W9 O25 73.6(3) . .
O31 W9 O25 75.2(3) . .
O15 Sb1 O3 92.1(3) . .
O15 Sb1 O25 90.3(3) . .
O3 Sb1 O25 92.7(3) . .
O7W Tb1 O8W 75.8(5) . .
O7W Tb1 O33 145.4(4) . .
O8W Tb1 O33 80.4(4) . .
O7W Tb1 O11W 139.6(4) . .
O8W Tb1 O11W 138.5(4) . .
O33 Tb1 O11W 73.5(3) . .
O7W Tb1 O12W 80.7(5) . .
O8W Tb1 O12W 148.8(5) . .
O33 Tb1 O12W 109.8(5) . .
O11W Tb1 O12W 71.9(5) . .
O7W Tb1 O9W 74.6(4) . .
O8W Tb1 O9W 79.3(5) . .
O33 Tb1 O9W 76.6(3) . .
O11W Tb1 O9W 123.4(5) . .
O12W Tb1 O9W 74.9(5) . .
O7W Tb1 O6W 70.7(4) . .
O8W Tb1 O6W 111.2(5) . .
O33 Tb1 O6W 142.6(4) . .
O11W Tb1 O6W 75.4(4) . .
O12W Tb1 O6W 79.2(6) . .
O9W Tb1 O6W 139.4(5) . .
O7W Tb1 O10W 114.4(4) . .
O8W Tb1 O10W 71.3(4) . .
O33 Tb1 O10W 80.3(4) . .
O11W Tb1 O10W 72.9(5) . .
O12W Tb1 O10W 138.3(5) . .
O9W Tb1 O10W 145.1(4) . .
O6W Tb1 O10W 71.0(6) . .
O22 Fe1 O26 89.3(3) 2_556 2_556
O22 Fe1 O8 98.6(3) 2_556 .
O26 Fe1 O8 97.4(3) 2_556 .
O22 Fe1 O3W 174.1(3) 2_556 .
O26 Fe1 O3W 91.1(4) 2_556 .
O8 Fe1 O3W 87.2(3) . .
O22 Fe1 O1W 90.0(3) 2_556 .
O26 Fe1 O1W 177.0(4) 2_556 .
O8 Fe1 O1W 85.6(3) . .
O3W Fe1 O1W 89.3(4) . .
O22 Fe1 O2W 92.4(3) 2_556 .
O26 Fe1 O2W 93.9(3) 2_556 .
O8 Fe1 O2W 164.3(3) . .
O3W Fe1 O2W 81.7(3) . .
O1W Fe1 O2W 83.2(4) . .
O17 Fe2 O7 92.1(3) 2_556 .
O17 Fe2 O32 171.5(3) 2_556 .
O7 Fe2 O32 93.2(3) . .
O17 Fe2 O9 92.6(3) 2_556 2_556
O7 Fe2 O9 92.4(3) . 2_556
O32 Fe2 O9 93.8(3) . 2_556
O17 Fe2 O4W 86.2(3) 2_556 .
O7 Fe2 O4W 87.5(4) . .
O32 Fe2 O4W 87.3(3) . .
O9 Fe2 O4W 178.9(3) 2_556 .
O17 Fe2 O5W 91.6(3) 2_556 .
O7 Fe2 O5W 176.1(3) . .
O32 Fe2 O5W 83.0(3) . .
O9 Fe2 O5W 88.7(3) 2_556 .
O4W Fe2 O5W 91.5(4) . .
W8 O2 W1 146.5(4) . .
Sb1 O3 W2' 107.5(15) . .
Sb1 O3 W3' 127(2) . .
W2' O3 W3' 102(3) . .
Sb1 O3 W2 110.5(3) . .
W2' O3 W2 6.0(14) . .
W3' O3 W2 96(2) . .
Sb1 O3 W1 127.9(3) . .
W2' O3 W1 93.7(16) . .
W3' O3 W1 93(2) . .
W2 O3 W1 95.5(3) . .
Sb1 O3 W3 128.4(3) . .
W2' O3 W3 101.1(14) . .
W3' O3 W3 2(2) . .
W2 O3 W3 95.3(3) . .
W1 O3 W3 90.9(2) . .
W1 O4 W3 118.8(3) . .
W1 O4 W3' 113(2) . .
W3 O4 W3' 6(2) . .
W1 O5 W9 146.3(4) . .
W1 O6 W2' 116.5(18) . .
W1 O6 W2 118.8(3) . .
W2' O6 W2 6.6(15) . .
W2' O7 W2 3(2) . .
W2' O7 Fe2 178(2) . .
W2 O7 Fe2 176.5(5) . .
W2 O8 W2' 6.6(17) . .
W2 O8 Fe1 164.8(5) . .
W2' O8 Fe1 161.3(18) . .
W2 O9 W2' 7.1(16) . .
W2 O9 Fe2 174.0(5) . 2_556
W2' O9 Fe2 166.9(16) . 2_556
W3' O10 W3 6(2) . .
W3' O10 W2 114(2) . .
W3 O10 W2 119.7(4) . .
W3' O10 W2' 110(3) . .
W3 O10 W2' 116.1(16) . .
W2 O10 W2' 4.2(16) . .
W3 O11 W3' 1(3) . .
W5 O12 W3' 142(2) . .
W5 O12 W3 145.3(4) . .
W3' O12 W3 6(2) . .
W4' O13 W3' 139(3) . .
W4' O13 W3 142.2(16) . .
W3' O13 W3 6(2) . .
W4' O13 W4 5.9(16) . .
W3' O13 W4 144(3) . .
W3 O13 W4 147.5(4) . .
W4 O14 W4' 7.2(15) . .
Sb1 O15 W4' 115.5(15) . .
Sb1 O15 W6 114.1(3) . .
W4' O15 W6 98.3(14) . .
Sb1 O15 W4 113.7(3) . .
W4' O15 W4 6.1(12) . .
W6 O15 W4 94.1(3) . .
Sb1 O15 W5 138.1(4) . .
W4' O15 W5 87.9(14) . .
W6 O15 W5 94.6(3) . .
W4 O15 W5 92.7(3) . .
W4 O16 W6 117.9(4) . .
W4 O16 W4' 6.6(13) . .
W6 O16 W4' 113.4(15) . .
W4 O17 Fe2 140.9(4) . 2_556
W4 O17 W4' 6.7(15) . .
Fe2 O17 W4' 139.5(16) 2_556 .
W4' O18 W5 114.5(18) . .
W4' O18 W4 5.6(16) . .
W5 O18 W4 117.4(4) . .
W8 O20 W5 154.1(4) . .
W5 O21 W6 118.8(4) . .
W6 O22 Fe1 137.1(4) . 2_556
W6 O24 W7 149.8(4) . .
Sb1 O25 W7 113.9(3) . .
Sb1 O25 W9 115.5(3) . .
W7 O25 W9 94.6(3) . .
Sb1 O25 W8 136.6(3) . .
W7 O25 W8 94.6(2) . .
W9 O25 W8 92.7(2) . .
W7 O26 Fe1 137.2(4) . 2_556
W9 O27 W7 118.0(4) . .
W8 O29 W7 118.5(4) . .
W8 O31 W9 116.5(4) . .
W9 O32 Fe2 144.2(4) . .
W9 O33 Tb1 166.5(4) . .

loop_
_geom_bond_atom_site_label_1
_geom_bond_atom_site_label_2
_geom_bond_distance
_geom_bond_site_symmetry_2
W1 O1 1.734(7) .
W1 O6 1.891(7) .
W1 O4 1.909(7) .
W1 O5 1.925(7) .
W1 O2 1.936(7) .
W1 O3 2.337(7) .
W2 O8 1.761(7) .
W2 O9 1.773(7) .
W2 O7 1.795(7) .
W2 O6 2.035(7) .
W2 O10 2.036(7) .
W2 O3 2.231(7) .
W2' O7 1.57(5) .
W2' O9 1.86(6) .
W2' O8 1.88(6) .
W2' O6 1.97(6) .
W2' O3 2.16(6) .
W2' O10 2.22(6) .
W3 O11 1.706(8) .
W3 O10 1.873(8) .
W3 O13 1.881(7) .
W3 O12 1.962(8) .
W3 O4 1.968(7) .
W3 O3 2.345(7) .
W3' O13 1.81(8) .
W3' O10 1.85(8) .
W3' O11 1.90(7) .
W3' O12 1.93(8) .
W3' O4 1.99(8) .
W3' O3 2.17(7) .
W4 O14 1.715(8) .
W4 O17 1.819(7) .
W4 O16 1.933(7) .
W4 O13 1.958(8) .
W4 O18 1.971(7) .
W4 O15 2.276(7) .
W4' O13 1.78(5) .
W4' O18 1.78(5) .
W4' O14 1.85(5) .
W4' O17 1.96(5) .
W4' O16 2.06(5) .
W4' O15 2.16(5) .
W4' W5 3.10(5) .
W5 O19 1.726(8) .
W5 O12 1.878(7) .
W5 O18 1.908(7) .
W5 O20 1.920(7) .
W5 O21 1.932(7) .
W5 O15 2.305(7) .
W6 O23 1.705(8) .
W6 O22 1.852(8) .
W6 O24 1.921(7) .
W6 O16 1.953(7) .
W6 O21 1.978(7) .
W6 O15 2.274(7) .
W7 O28 1.723(8) .
W7 O26 1.831(7) .
W7 O24 1.930(7) .
W7 O27 1.945(7) .
W7 O29 1.981(7) .
W7 O25 2.263(7) .
W8 O30 1.709(7) .
W8 O20 1.897(8) .
W8 O2 1.908(7) .
W8 O29 1.924(8) .
W8 O31 1.932(7) .
W8 O25 2.304(7) .
W9 O33 1.745(8) .
W9 O32 1.799(7) .
W9 O5 1.930(7) .
W9 O27 1.943(7) .
W9 O31 1.964(7) .
W9 O25 2.272(7) .
Sb1 O15 1.997(7) .
Sb1 O3 2.007(7) .
Sb1 O25 2.008(7) .
Tb1 O7W 2.311(10) .
Tb1 O8W 2.319(10) .
Tb1 O33 2.377(8) .
Tb1 O11W 2.378(11) .
Tb1 O12W 2.397(17) .
Tb1 O9W 2.415(11) .
Tb1 O6W 2.436(13) .
Tb1 O10W 2.465(12) .
Fe1 O22 1.905(8) 2_556
Fe1 O26 1.966(7) 2_556
Fe1 O8 1.998(7) .
Fe1 O3W 2.046(8) .
Fe1 O1W 2.077(9) .
Fe1 O2W 2.093(8) .
Fe2 O17 1.935(7) 2_556
Fe2 O7 1.957(7) .
Fe2 O32 1.963(8) .
Fe2 O9 1.971(7) 2_556
Fe2 O4W 2.088(8) .
Fe2 O5W 2.123(8) .
O9 Fe2 1.971(7) 2_556
O17 Fe2 1.935(7) 2_556
O22 Fe1 1.905(8) 2_556
O26 Fe1 1.966(7) 2_556
